data_4502342
loop_
_publ_author_name
'Huang, Fu-Ping'
'Tian, Jin-Lei'
'Gu, Wen'
'Liu, Xin'
'Yan, Shi-Ping'
'Liao, Dai-Zheng'
'Cheng, Peng'

_publ_section_title
;
 Co(II) Coordination Polymers: Positional Isomeric Effect, Structural and
 Magnetic Diversification
;
_journal_issue 3
_journal_name_full 'Crystal Growth &amp; Design'
_journal_page_first 1145
_journal_paper_doi 10.1021/cg901014r
_journal_volume 10
_journal_year 2010
_chemical_formula_sum 'C20 H15 Co N5 O5'
_chemical_formula_weight 464.30
_chemical_name_systematic
; 
 ? 
;
_space_group_IT_number 2
_symmetry_cell_setting triclinic
_symmetry_space_group_name_Hall '-P 1'
_symmetry_space_group_name_H-M 'P -1'
_atom_sites_solution_hydrogens geom
_atom_sites_solution_primary direct
_atom_sites_solution_secondary difmap
_audit_creation_method SHELXL-97
_cell_angle_alpha 108.65(3)
_cell_angle_beta 100.27(3)
_cell_angle_gamma 108.03(3)
_cell_formula_units_Z 2
_cell_length_a 8.3210(17)
_cell_length_b 10.561(2)
_cell_length_c 12.470(3)
_cell_measurement_temperature 293(2)
_cell_measurement_theta_max 27.5
_cell_volume 939.4(5)
_computing_structure_refinement 'SHELXL-97 (Sheldrick, 1997)'
_computing_structure_solution 'SHELXS-97 (Sheldrick, 1990)'
_diffrn_ambient_temperature 293(2)
_diffrn_measured_fraction_theta_full 0.997
_diffrn_measured_fraction_theta_max 0.997
_diffrn_radiation_monochromator graphite
_diffrn_radiation_source 'fine-focus sealed tube'
_diffrn_radiation_type MoK\a
_diffrn_radiation_wavelength 0.71073
_diffrn_reflns_av_R_equivalents 0.0303
_diffrn_reflns_av_sigmaI/netI 0.0379
_diffrn_reflns_limit_h_max 10
_diffrn_reflns_limit_h_min -10
_diffrn_reflns_limit_k_max 13
_diffrn_reflns_limit_k_min -13
_diffrn_reflns_limit_l_max 16
_diffrn_reflns_limit_l_min -16
_diffrn_reflns_number 9665
_diffrn_reflns_theta_full 27.48
_diffrn_reflns_theta_max 27.48
_diffrn_reflns_theta_min 3.26
_exptl_absorpt_coefficient_mu 0.960
_exptl_absorpt_correction_T_max 0.891
_exptl_absorpt_correction_T_min 0.794
_exptl_absorpt_correction_type multi-scan
_exptl_absorpt_process_details sadabs
_exptl_crystal_colour red
_exptl_crystal_density_diffrn 1.641
_exptl_crystal_density_method 'not measured'
_exptl_crystal_description block
_exptl_crystal_F_000 588
_exptl_crystal_size_max 0.40
_exptl_crystal_size_mid 0.20
_exptl_crystal_size_min 0.12
_refine_diff_density_max 0.299
_refine_diff_density_min -0.385
_refine_diff_density_rms 0.067
_refine_ls_extinction_method none
_refine_ls_goodness_of_fit_ref 1.099
_refine_ls_hydrogen_treatment mixed
_refine_ls_matrix_type full
_refine_ls_number_parameters 292
_refine_ls_number_reflns 4295
_refine_ls_number_restraints 0
_refine_ls_restrained_S_all 1.099
_refine_ls_R_factor_all 0.0491
_refine_ls_R_factor_gt 0.0369
_refine_ls_shift/su_max 0.000
_refine_ls_shift/su_mean 0.000
_refine_ls_structure_factor_coef Fsqd
_refine_ls_weighting_details 'calc w=1/[\s^2^(Fo^2^)+(0.0373P)^2^+0.4503P] where P=(Fo^2^+2Fc^2^)/3'
_refine_ls_weighting_scheme calc
_refine_ls_wR_factor_gt 0.0847
_refine_ls_wR_factor_ref 0.0892
_reflns_number_gt 3610
_reflns_number_total 4295
_reflns_threshold_expression >2sigma(I)
_cod_data_source_file cg901014r_si_002.cif
_cod_data_source_block aa
_cod_original_cell_volume 939.4(3)
_cod_original_sg_symbol_H-M p-1
_cod_database_code 4502342

loop_
_symmetry_equiv_pos_as_xyz
'x, y, z'
'-x, -y, -z'

loop_
_atom_site_label
_atom_site_type_symbol
_atom_site_fract_x
_atom_site_fract_y
_atom_site_fract_z
_atom_site_U_iso_or_equiv
_atom_site_adp_type
_atom_site_occupancy
_atom_site_symmetry_multiplicity
_atom_site_calc_flag
_atom_site_refinement_flags
N5 N 1.0470(2) 0.3869(2) 1.33931(16) 0.0245(4) Uani 1 1 d .
C19 C 1.2075(3) 0.2604(3) 1.2437(2) 0.0316(5) Uani 1 1 d .
H19 H 1.3110 0.2431 1.2480 0.038 Uiso 1 1 calc R
C17 C 0.9113(3) 0.3167(2) 1.23844(19) 0.0247(5) Uani 1 1 d .
H17 H 0.8092 0.3357 1.2368 0.030 Uiso 1 1 calc R
C18 C 1.0657(3) 0.1851(3) 1.1403(2) 0.0294(5) Uani 1 1 d .
H18 H 1.0706 0.1145 1.0749 0.035 Uiso 1 1 calc R
C16 C 0.9158(3) 0.2170(2) 1.13613(19) 0.0239(5) Uani 1 1 d .
Co1 Co 0.0000 0.0000 0.5000 0.01691(11) Uani 1 2 d S
Co2 Co 0.0000 0.5000 0.5000 0.01832(11) Uani 1 2 d S
O4 O 0.19339(19) 0.45410(15) 0.59869(13) 0.0232(3) Uani 1 1 d .
O1 O 0.23645(19) 0.01097(17) 0.46163(14) 0.0257(3) Uani 1 1 d .
O2 O 0.4531(2) 0.13054(19) 0.40560(14) 0.0308(4) Uani 1 1 d .
O5 O 0.1968(2) 0.69863(18) 0.53635(17) 0.0332(4) Uani 1 1 d .
H5A H 0.1512 0.7511 0.5193 0.050 Uiso 1 1 calc R
O3 O 0.0653(2) 0.21421(16) 0.52590(14) 0.0265(4) Uani 1 1 d .
N2 N 0.6104(3) 0.0377(2) 0.84674(17) 0.0276(4) Uani 1 1 d .
N1 N 0.1180(2) 0.0656(2) 0.68838(15) 0.0229(4) Uani 1 1 d .
N4 N 0.6202(2) 0.1844(2) 1.01943(16) 0.0266(4) Uani 1 1 d .
C3 C 0.3688(3) 0.3347(2) 0.65234(18) 0.0199(4) Uani 1 1 d .
C2 C 0.4492(3) 0.2426(2) 0.60252(18) 0.0204(4) Uani 1 1 d .
N3 N 0.7669(3) 0.0628(2) 0.92333(16) 0.0305(5) Uani 1 1 d .
C1 C 0.3711(3) 0.1200(2) 0.47956(18) 0.0211(4) Uani 1 1 d .
C10 C 0.3574(3) 0.1174(2) 0.85452(19) 0.0227(5) Uani 1 1 d .
C4 C 0.1965(3) 0.3335(2) 0.58719(18) 0.0194(4) Uani 1 1 d .
C9 C 0.2669(3) 0.0526(2) 0.73417(19) 0.0224(4) Uani 1 1 d .
H9 H 0.3115 -0.0025 0.6829 0.027 Uiso 1 1 calc R
C7 C 0.6895(3) 0.3556(3) 0.7864(2) 0.0338(6) Uani 1 1 d .
H7 H 0.7962 0.3621 0.8311 0.041 Uiso 1 1 calc R
C14 C 0.5262(3) 0.1108(2) 0.90547(19) 0.0236(5) Uani 1 1 d .
C20 C 1.1945(3) 0.3606(3) 1.3397(2) 0.0276(5) Uani 1 1 d .
H20 H 1.2921 0.4126 1.4080 0.033 Uiso 1 1 calc R
C8 C 0.6119(3) 0.2567(3) 0.6699(2) 0.0269(5) Uani 1 1 d .
H8 H 0.6686 0.1986 0.6356 0.032 Uiso 1 1 calc R
C15 C 0.7654(3) 0.1515(2) 1.02536(19) 0.0244(5) Uani 1 1 d .
C13 C 0.0548(3) 0.1439(3) 0.7632(2) 0.0289(5) Uani 1 1 d .
H13 H -0.0489 0.1535 0.7323 0.035 Uiso 1 1 calc R
C5 C 0.4516(3) 0.4365(3) 0.7691(2) 0.0300(5) Uani 1 1 d .
H5 H 0.4005 0.5001 0.8023 0.036 Uiso 1 1 calc R
C11 C 0.2900(3) 0.1980(3) 0.9307(2) 0.0315(5) Uani 1 1 d .
H11 H 0.3478 0.2428 1.0122 0.038 Uiso 1 1 calc R
C12 C 0.1366(3) 0.2110(3) 0.8844(2) 0.0334(6) Uani 1 1 d .
H12 H 0.0885 0.2643 0.9340 0.040 Uiso 1 1 calc R
C6 C 0.6085(3) 0.4451(3) 0.8369(2) 0.0359(6) Uani 1 1 d .
H6 H 0.6592 0.5107 0.9160 0.043 Uiso 1 1 calc R
H2A H 0.587(4) -0.011(3) 0.769(3) 0.045(8) Uiso 1 1 d .
H5B H 0.304(5) 0.735(4) 0.544(3) 0.075(12) Uiso 1 1 d .

loop_
_atom_site_aniso_label
_atom_site_aniso_U_11
_atom_site_aniso_U_22
_atom_site_aniso_U_33
_atom_site_aniso_U_23
_atom_site_aniso_U_13
_atom_site_aniso_U_12
N5 0.0229(9) 0.0289(10) 0.0185(9) 0.0061(8) 0.0046(7) 0.0107(8)
C19 0.0270(12) 0.0465(15) 0.0266(12) 0.0138(11) 0.0070(10) 0.0228(12)
C17 0.0231(11) 0.0305(12) 0.0202(11) 0.0076(9) 0.0026(9) 0.0150(10)
C18 0.0334(13) 0.0342(13) 0.0225(11) 0.0072(10) 0.0072(10) 0.0206(11)
C16 0.0254(11) 0.0274(12) 0.0179(10) 0.0076(9) 0.0029(9) 0.0126(10)
Co1 0.0149(2) 0.0164(2) 0.0171(2) 0.00529(16) 0.00190(15) 0.00630(16)
Co2 0.0174(2) 0.0166(2) 0.0171(2) 0.00392(16) 0.00187(15) 0.00665(16)
O4 0.0253(8) 0.0173(8) 0.0232(8) 0.0059(6) 0.0005(6) 0.0097(6)
O1 0.0172(7) 0.0241(8) 0.0284(8) 0.0034(7) 0.0057(6) 0.0064(7)
O2 0.0240(8) 0.0385(10) 0.0234(8) 0.0076(7) 0.0084(7) 0.0084(7)
O5 0.0205(9) 0.0252(9) 0.0545(12) 0.0191(8) 0.0084(8) 0.0080(7)
O3 0.0208(8) 0.0182(8) 0.0332(9) 0.0091(7) -0.0028(7) 0.0058(6)
N2 0.0276(10) 0.0327(11) 0.0162(9) 0.0032(8) -0.0002(8) 0.0146(9)
N1 0.0219(9) 0.0240(10) 0.0186(9) 0.0073(8) 0.0026(7) 0.0072(8)
N4 0.0266(10) 0.0323(11) 0.0179(9) 0.0057(8) 0.0021(8) 0.0151(9)
C3 0.0186(10) 0.0174(10) 0.0217(10) 0.0075(9) 0.0038(8) 0.0065(8)
C2 0.0167(10) 0.0217(11) 0.0212(10) 0.0091(9) 0.0041(8) 0.0057(9)
N3 0.0288(10) 0.0378(12) 0.0195(9) 0.0038(9) -0.0003(8) 0.0183(9)
C1 0.0164(10) 0.0245(11) 0.0207(10) 0.0059(9) 0.0029(8) 0.0106(9)
C10 0.0215(11) 0.0244(11) 0.0200(10) 0.0085(9) 0.0034(9) 0.0084(9)
C4 0.0231(11) 0.0209(11) 0.0163(10) 0.0085(9) 0.0062(8) 0.0102(9)
C9 0.0244(11) 0.0212(11) 0.0203(10) 0.0065(9) 0.0054(9) 0.0101(9)
C7 0.0229(12) 0.0359(14) 0.0316(13) 0.0097(11) -0.0051(10) 0.0093(11)
C14 0.0251(11) 0.0257(12) 0.0183(10) 0.0073(9) 0.0043(9) 0.0107(9)
C20 0.0229(11) 0.0354(13) 0.0200(11) 0.0087(10) 0.0018(9) 0.0108(10)
C8 0.0215(11) 0.0293(12) 0.0294(12) 0.0108(10) 0.0050(9) 0.0120(10)
C15 0.0249(11) 0.0278(12) 0.0175(10) 0.0063(9) 0.0028(9) 0.0116(10)
C13 0.0235(11) 0.0359(14) 0.0241(12) 0.0077(10) 0.0041(9) 0.0138(10)
C5 0.0328(13) 0.0237(12) 0.0271(12) 0.0039(10) 0.0026(10) 0.0131(10)
C11 0.0283(12) 0.0396(14) 0.0178(11) 0.0041(10) 0.0010(9) 0.0130(11)
C12 0.0275(12) 0.0438(15) 0.0233(12) 0.0031(11) 0.0078(10) 0.0176(11)
C6 0.0357(14) 0.0288(13) 0.0253(12) -0.0004(10) -0.0065(10) 0.0104(11)

loop_
_atom_type_symbol
_atom_type_description
_atom_type_scat_dispersion_real
_atom_type_scat_dispersion_imag
_atom_type_scat_source
C C 0.0033 0.0016 'International Tables Vol C Tables 4.2.6.8 and 6.1.1.4'
H H 0.0000 0.0000 'International Tables Vol C Tables 4.2.6.8 and 6.1.1.4'
N N 0.0061 0.0033 'International Tables Vol C Tables 4.2.6.8 and 6.1.1.4'
O O 0.0106 0.0060 'International Tables Vol C Tables 4.2.6.8 and 6.1.1.4'
Co Co 0.3494 0.9721 'International Tables Vol C Tables 4.2.6.8 and 6.1.1.4'

loop_
_geom_angle_atom_site_label_1
_geom_angle_atom_site_label_2
_geom_angle_atom_site_label_3
_geom_angle
_geom_angle_site_symmetry_1
_geom_angle_site_symmetry_3
_geom_angle_publ_flag
C17 N5 C20 117.83(19) . . ?
C17 N5 Co2 118.37(15) . 1_656 ?
C20 N5 Co2 122.55(15) . 1_656 ?
C20 C19 C18 119.4(2) . . ?
C20 C19 H19 120.3 . . ?
C18 C19 H19 120.3 . . ?
N5 C17 C16 123.1(2) . . ?
N5 C17 H17 118.5 . . ?
C16 C17 H17 118.5 . . ?
C19 C18 C16 118.6(2) . . ?
C19 C18 H18 120.7 . . ?
C16 C18 H18 120.7 . . ?
C17 C16 C18 118.2(2) . . ?
C17 C16 C15 119.9(2) . . ?
C18 C16 C15 121.8(2) . . ?
O3 Co1 O3 180.000(1) 2_556 . y
O3 Co1 O1 89.37(7) 2_556 2_556 y
O3 Co1 O1 90.63(7) . 2_556 y
O3 Co1 O1 90.63(7) 2_556 . y
O3 Co1 O1 89.37(7) . . y
O1 Co1 O1 180.0 2_556 . y
O3 Co1 N1 90.01(8) 2_556 . y
O3 Co1 N1 89.99(8) . . y
O1 Co1 N1 86.30(7) 2_556 . y
O1 Co1 N1 93.70(7) . . y
O3 Co1 N1 89.99(8) 2_556 2_556 y
O3 Co1 N1 90.01(8) . 2_556 y
O1 Co1 N1 93.70(7) 2_556 2_556 y
O1 Co1 N1 86.30(7) . 2_556 y
N1 Co1 N1 180.0 . 2_556 y
O5 Co2 O5 180.0 2_566 . y
O5 Co2 O4 91.72(7) 2_566 . y
O5 Co2 O4 88.28(7) . . y
O5 Co2 O4 88.28(7) 2_566 2_566 y
O5 Co2 O4 91.72(7) . 2_566 y
O4 Co2 O4 180.0 . 2_566 y
O5 Co2 N5 94.52(8) 2_566 2_667 y
O5 Co2 N5 85.48(8) . 2_667 y
O4 Co2 N5 90.55(7) . 2_667 y
O4 Co2 N5 89.45(7) 2_566 2_667 y
O5 Co2 N5 85.48(8) 2_566 1_454 y
O5 Co2 N5 94.52(8) . 1_454 y
O4 Co2 N5 89.45(7) . 1_454 y
O4 Co2 N5 90.55(7) 2_566 1_454 y
N5 Co2 N5 180.0 2_667 1_454 y
C4 O4 Co2 128.30(14) . . ?
C1 O1 Co1 129.76(14) . . ?
Co2 O5 H5A 109.5 . . ?
Co2 O5 H5B 140(3) . . ?
H5A O5 H5B 107.6 . . ?
C4 O3 Co1 136.78(14) . . ?
C14 N2 N3 109.62(18) . . ?
C14 N2 H2A 130.3(19) . . ?
N3 N2 H2A 119.5(19) . . ?
C13 N1 C9 117.90(19) . . ?
C13 N1 Co1 117.67(15) . . ?
C9 N1 Co1 123.54(15) . . ?
C14 N4 C15 102.80(18) . . ?
C5 C3 C2 118.8(2) . . ?
C5 C3 C4 116.83(19) . . ?
C2 C3 C4 124.34(19) . . ?
C3 C2 C8 119.4(2) . . ?
C3 C2 C1 125.43(18) . . ?
C8 C2 C1 115.08(19) . . ?
C15 N3 N2 102.24(18) . . ?
O2 C1 O1 124.6(2) . . ?
O2 C1 C2 117.34(19) . . ?
O1 C1 C2 117.90(19) . . ?
C9 C10 C11 118.6(2) . . ?
C9 C10 C14 123.4(2) . . ?
C11 C10 C14 118.0(2) . . ?
O4 C4 O3 123.68(19) . . ?
O4 C4 C3 116.35(19) . . ?
O3 C4 C3 119.97(18) . . ?
N1 C9 C10 122.7(2) . . ?
N1 C9 H9 118.6 . . ?
C10 C9 H9 118.6 . . ?
C8 C7 C6 119.9(2) . . ?
C8 C7 H7 120.1 . . ?
C6 C7 H7 120.1 . . ?
N4 C14 N2 110.42(19) . . ?
N4 C14 C10 122.9(2) . . ?
N2 C14 C10 126.6(2) . . ?
N5 C20 C19 122.7(2) . . ?
N5 C20 H20 118.7 . . ?
C19 C20 H20 118.7 . . ?
C7 C8 C2 120.8(2) . . ?
C7 C8 H8 119.6 . . ?
C2 C8 H8 119.6 . . ?
N3 C15 N4 114.91(19) . . ?
N3 C15 C16 122.6(2) . . ?
N4 C15 C16 122.41(19) . . ?
N1 C13 C12 122.8(2) . . ?
N1 C13 H13 118.6 . . ?
C12 C13 H13 118.6 . . ?
C6 C5 C3 121.3(2) . . ?
C6 C5 H5 119.3 . . ?
C3 C5 H5 119.3 . . ?
C12 C11 C10 119.0(2) . . ?
C12 C11 H11 120.5 . . ?
C10 C11 H11 120.5 . . ?
C11 C12 C13 119.0(2) . . ?
C11 C12 H12 120.5 . . ?
C13 C12 H12 120.5 . . ?
C5 C6 C7 119.6(2) . . ?
C5 C6 H6 120.2 . . ?
C7 C6 H6 120.2 . . ?

loop_
_geom_bond_atom_site_label_1
_geom_bond_atom_site_label_2
_geom_bond_distance
_geom_bond_site_symmetry_2
_geom_bond_publ_flag
N5 C17 1.336(3) . ?
N5 C20 1.339(3) . ?
N5 Co2 2.1520(19) 1_656 ?
C19 C20 1.368(3) . ?
C19 C18 1.381(3) . ?
C19 H19 0.9300 . ?
C17 C16 1.385(3) . ?
C17 H17 0.9300 . ?
C18 C16 1.386(3) . ?
C18 H18 0.9300 . ?
C16 C15 1.480(3) . ?
Co1 O3 2.0559(16) 2_556 y
Co1 O3 2.0559(16) . y
Co1 O1 2.0841(15) 2_556 y
Co1 O1 2.0841(15) . y
Co1 N1 2.1627(19) . y
Co1 N1 2.1627(19) 2_556 y
Co2 O5 2.0706(19) 2_566 y
Co2 O5 2.0706(19) . y
Co2 O4 2.1208(15) . y
Co2 O4 2.1208(15) 2_566 y
Co2 N5 2.1520(19) 2_667 y
Co2 N5 2.1520(19) 1_454 y
O4 C4 1.244(2) . ?
O1 C1 1.256(3) . ?
O2 C1 1.254(3) . ?
O5 H5A 0.8200 . ?
O5 H5B 0.83(4) . ?
O3 C4 1.264(3) . ?
N2 C14 1.333(3) . ?
N2 N3 1.364(3) . ?
N2 H2A 0.89(3) . ?
N1 C13 1.334(3) . ?
N1 C9 1.336(3) . ?
N4 C14 1.325(3) . ?
N4 C15 1.352(3) . ?
C3 C5 1.390(3) . ?
C3 C2 1.394(3) . ?
C3 C4 1.511(3) . ?
C2 C8 1.397(3) . ?
C2 C1 1.518(3) . ?
N3 C15 1.322(3) . ?
C10 C9 1.382(3) . ?
C10 C11 1.382(3) . ?
C10 C14 1.467(3) . ?
C9 H9 0.9300 . ?
C7 C8 1.377(3) . ?
C7 C6 1.382(4) . ?
C7 H7 0.9300 . ?
C20 H20 0.9300 . ?
C8 H8 0.9300 . ?
C13 C12 1.378(3) . ?
C13 H13 0.9300 . ?
C5 C6 1.382(3) . ?
C5 H5 0.9300 . ?
C11 C12 1.370(3) . ?
C11 H11 0.9300 . ?
C12 H12 0.9300 . ?
C6 H6 0.9300 . ?

loop_
_geom_torsion_atom_site_label_1
_geom_torsion_atom_site_label_2
_geom_torsion_atom_site_label_3
_geom_torsion_atom_site_label_4
_geom_torsion
_geom_torsion_site_symmetry_1
C20 N5 C17 C16 1.2(3) .
Co2 N5 C17 C16 -166.35(18) 1_656
C20 C19 C18 C16 2.0(4) .
N5 C17 C16 C18 2.4(4) .
N5 C17 C16 C15 -175.7(2) .
C19 C18 C16 C17 -3.9(4) .
C19 C18 C16 C15 174.1(2) .
O5 Co2 O4 C4 27.49(18) 2_566
O5 Co2 O4 C4 -152.51(18) .
O4 Co2 O4 C4 32(100) 2_566
N5 Co2 O4 C4 122.04(18) 2_667
N5 Co2 O4 C4 -57.96(18) 1_454
O3 Co1 O1 C1 -165.54(18) 2_556
O3 Co1 O1 C1 14.46(18) .
O1 Co1 O1 C1 86(100) 2_556
N1 Co1 O1 C1 -75.49(19) .
N1 Co1 O1 C1 104.51(19) 2_556
O3 Co1 O3 C4 -151(100) 2_556
O1 Co1 O3 C4 127.2(2) 2_556
O1 Co1 O3 C4 -52.8(2) .
N1 Co1 O3 C4 40.9(2) .
N1 Co1 O3 C4 -139.1(2) 2_556
O3 Co1 N1 C13 -122.14(17) 2_556
O3 Co1 N1 C13 57.86(17) .
O1 Co1 N1 C13 -32.77(17) 2_556
O1 Co1 N1 C13 147.23(17) .
N1 Co1 N1 C13 143(100) 2_556
O3 Co1 N1 C9 68.88(18) 2_556
O3 Co1 N1 C9 -111.12(18) .
O1 Co1 N1 C9 158.25(18) 2_556
O1 Co1 N1 C9 -21.75(18) .
N1 Co1 N1 C9 -26(100) 2_556
C5 C3 C2 C8 -1.3(3) .
C4 C3 C2 C8 177.8(2) .
C5 C3 C2 C1 176.0(2) .
C4 C3 C2 C1 -5.0(3) .
C14 N2 N3 C15 0.1(3) .
Co1 O1 C1 O2 -135.99(18) .
Co1 O1 C1 C2 49.2(3) .
C3 C2 C1 O2 116.2(2) .
C8 C2 C1 O2 -66.4(3) .
C3 C2 C1 O1 -68.6(3) .
C8 C2 C1 O1 108.8(2) .
Co2 O4 C4 O3 -12.8(3) .
Co2 O4 C4 C3 167.73(13) .
Co1 O3 C4 O4 -170.07(15) .
Co1 O3 C4 C3 9.4(3) .
C5 C3 C4 O4 44.3(3) .
C2 C3 C4 O4 -134.8(2) .
C5 C3 C4 O3 -135.2(2) .
C2 C3 C4 O3 45.7(3) .
C13 N1 C9 C10 -0.6(3) .
Co1 N1 C9 C10 168.35(16) .
C11 C10 C9 N1 0.6(3) .
C14 C10 C9 N1 -176.5(2) .
C15 N4 C14 N2 0.2(3) .
C15 N4 C14 C10 -177.5(2) .
N3 N2 C14 N4 -0.2(3) .
N3 N2 C14 C10 177.4(2) .
C9 C10 C14 N4 173.6(2) .
C11 C10 C14 N4 -3.6(3) .
C9 C10 C14 N2 -3.7(4) .
C11 C10 C14 N2 179.1(2) .
C17 N5 C20 C19 -3.4(4) .
Co2 N5 C20 C19 163.65(19) 1_656
C18 C19 C20 N5 1.8(4) .
C6 C7 C8 C2 -1.8(4) .
C3 C2 C8 C7 3.1(3) .
C1 C2 C8 C7 -174.4(2) .
N2 N3 C15 N4 0.1(3) .
N2 N3 C15 C16 -176.3(2) .
C14 N4 C15 N3 -0.2(3) .
C14 N4 C15 C16 176.2(2) .
C17 C16 C15 N3 175.7(2) .
C18 C16 C15 N3 -2.3(4) .
C17 C16 C15 N4 -0.4(4) .
C18 C16 C15 N4 -178.4(2) .
C9 N1 C13 C12 0.1(4) .
Co1 N1 C13 C12 -169.5(2) .
C2 C3 C5 C6 -1.8(4) .
C4 C3 C5 C6 179.1(2) .
C9 C10 C11 C12 -0.1(4) .
C14 C10 C11 C12 177.1(2) .
C10 C11 C12 C13 -0.3(4) .
N1 C13 C12 C11 0.3(4) .
C3 C5 C6 C7 3.0(4) .
C8 C7 C6 C5 -1.2(4) .
